data_1563859
loop_
_publ_author_name
'Zhu, Kejie'
'Jiang, Meifen'
'Ye, Baijun'
'Zhang, Guo-Tai'
'Li, Weijian'
'Tang, Pei'
'Huang, Zedu'
'Chen, Fener'

_publ_section_title
;
 Unified Strategy to Prostaglandins: Chemoenzymatic Total Synthesis of
 Cloprostenol, Bimatoprost, PGF2&#xF061;, Fluprostenol, and Travoprost
 Guided by Biocatalytic Retrosynthesis
;
_journal_name_full 'Chemical Science'
_journal_paper_doi 10.1039/D1SC03237B
_journal_year 2021
_chemical_formula_sum 'C7 H6 Cl2 O2'
_chemical_formula_weight 193.02
_chemical_name_systematic (3aR,6aS)-3,3-dichloro-3,3a,6,6a-tetrahydro-2H-cyclopenta[b]furan-2-one
_space_group_crystal_system orthorhombic
_space_group_IT_number 19
_space_group_name_Hall 'P 2ac 2ab'
_space_group_name_H-M_alt 'P 21 21 21'
_atom_sites_solution_hydrogens geom
_audit_creation_method SHELXL-2016/6
_audit_update_record
;
2020-01-07 deposited with the CCDC.	2021-07-01 downloaded from the CCDC.
;
_cell_angle_alpha 90
_cell_angle_beta 90
_cell_angle_gamma 90
_cell_formula_units_Z 4
_cell_length_a 7.6662(15)
_cell_length_b 9.925(2)
_cell_length_c 10.643(2)
_cell_measurement_reflns_used 9973
_cell_measurement_temperature 298(2)
_cell_measurement_theta_max 59.20
_cell_measurement_theta_min 3.61
_cell_volume 809.8(3)
_computing_cell_refinement 'Bruker SAINT'
_computing_data_collection 'Bruker APEX2'
_computing_data_reduction 'Bruker SAINT'
_computing_molecular_graphics 'Bruker SHELXTL'
_computing_publication_material 'Bruker SHELXTL'
_computing_structure_refinement 'SHELXL-2016/6 (Sheldrick, 2016)'
_computing_structure_solution 'SHELXT 2014/5 (Sheldrick, 2014)'
_diffrn_ambient_temperature 298(2)
_diffrn_measured_fraction_theta_full 0.989
_diffrn_measured_fraction_theta_max 0.990
_diffrn_measurement_device_type 'Bruker APEX-II CCD'
_diffrn_measurement_method '\f and \w scans'
_diffrn_radiation_type GaK\a
_diffrn_radiation_wavelength 1.34138
_diffrn_reflns_av_R_equivalents 0.0604
_diffrn_reflns_av_unetI/netI 0.0351
_diffrn_reflns_Laue_measured_fraction_full 0.989
_diffrn_reflns_Laue_measured_fraction_max 0.990
_diffrn_reflns_limit_h_max 9
_diffrn_reflns_limit_h_min -9
_diffrn_reflns_limit_k_max 12
_diffrn_reflns_limit_k_min -12
_diffrn_reflns_limit_l_max 13
_diffrn_reflns_limit_l_min -13
_diffrn_reflns_number 14618
_diffrn_reflns_point_group_measured_fraction_full 0.993
_diffrn_reflns_point_group_measured_fraction_max 0.994
_diffrn_reflns_theta_full 53.594
_diffrn_reflns_theta_max 58.961
_diffrn_reflns_theta_min 5.302
_exptl_absorpt_coefficient_mu 4.502
_exptl_absorpt_correction_T_max 0.752
_exptl_absorpt_correction_T_min 0.485
_exptl_absorpt_correction_type multi-scan
_exptl_absorpt_process_details sadabs
_exptl_crystal_colour colourless
_exptl_crystal_density_diffrn 1.583
_exptl_crystal_description block
_exptl_crystal_F_000 392
_exptl_crystal_size_max 0.280
_exptl_crystal_size_mid 0.130
_exptl_crystal_size_min 0.120
_refine_diff_density_max 0.181
_refine_diff_density_min -0.154
_refine_diff_density_rms 0.030
_refine_ls_abs_structure_details
; 
 Flack x determined using 642 quotients [(I+)-(I-)]/[(I+)+(I-)] 
 (Parsons, Flack and Wagner, Acta Cryst. B69 (2013) 249-259). 
;
_refine_ls_abs_structure_Flack 0.037(8)
_refine_ls_extinction_coef 0.014(3)
_refine_ls_extinction_expression Fc^*^=kFc[1+0.001xFc^2^\l^3^/sin(2\q)]^-1/4^
_refine_ls_extinction_method 'SHELXL-2016/6 (Sheldrick 2016)'
_refine_ls_goodness_of_fit_ref 1.058
_refine_ls_hydrogen_treatment constr
_refine_ls_matrix_type full
_refine_ls_number_parameters 101
_refine_ls_number_reflns 1748
_refine_ls_number_restraints 0
_refine_ls_restrained_S_all 1.058
_refine_ls_R_factor_all 0.0304
_refine_ls_R_factor_gt 0.0238
_refine_ls_shift/su_max 0.001
_refine_ls_shift/su_mean 0.000
_refine_ls_structure_factor_coef Fsqd
_refine_ls_weighting_details 'w=1/[\s^2^(Fo^2^)+(0.0214P)^2^+0.1099P] where P=(Fo^2^+2Fc^2^)/3'
_refine_ls_weighting_scheme calc
_refine_ls_wR_factor_gt 0.0594
_refine_ls_wR_factor_ref 0.0605
_reflns_Friedel_coverage 0.700
_reflns_Friedel_fraction_full 0.998
_reflns_Friedel_fraction_max 0.999
_reflns_number_gt 1621
_reflns_number_total 1748
_reflns_threshold_expression 'I > 2\s(I)'
_cod_data_source_file d1sc03237b2.cif
_cod_data_source_block ga_91109a_a
_cod_database_code 1563859
_shelx_shelxl_version_number 2016/6
_shelx_space_group_comment
; 
The symmetry employed for this shelxl refinement is uniquely defined 
by the following loop, which should always be used as a source of 
symmetry information in preference to the above space-group names. 
They are only intended as comments. 
;
_shelx_estimated_absorpt_t_min 0.365
_shelx_estimated_absorpt_t_max 0.614

loop_
_space_group_symop_operation_xyz
'x, y, z'
'-x+1/2, -y, z+1/2'
'-x, y+1/2, -z+1/2'
'x+1/2, -y+1/2, -z'

loop_
_atom_site_label
_atom_site_type_symbol
_atom_site_fract_x
_atom_site_fract_y
_atom_site_fract_z
_atom_site_U_iso_or_equiv
_atom_site_adp_type
_atom_site_occupancy
_atom_site_site_symmetry_order
_atom_site_calc_flag
_atom_site_refinement_flags_posn
_atom_site_refinement_flags_adp
_atom_site_refinement_flags_occupancy
_atom_site_disorder_assembly
_atom_site_disorder_group
Cl1 Cl 0.90607(8) 0.50257(7) 0.57726(5) 0.0592(2) Uani 1 1 d . . . . .
Cl2 Cl 0.87617(9) 0.33821(6) 0.35251(6) 0.0637(2) Uani 1 1 d . . . . .
O1 O 0.6398(2) 0.67018(16) 0.38964(16) 0.0576(4) Uani 1 1 d . . . . .
O2 O 0.8974(3) 0.6419(2) 0.29813(16) 0.0688(5) Uani 1 1 d . . . . .
C3 C 0.5889(3) 0.4511(2) 0.47231(18) 0.0454(5) Uani 1 1 d . . . . .
H3 H 0.574963 0.407650 0.554407 0.054 Uiso 1 1 calc R U . . .
C1 C 0.7840(3) 0.6017(2) 0.3650(2) 0.0458(5) Uani 1 1 d . . . . .
C2 C 0.7797(3) 0.4693(2) 0.43831(17) 0.0420(5) Uani 1 1 d . . . . .
C4 C 0.4753(4) 0.3874(3) 0.3746(2) 0.0578(6) Uani 1 1 d . . . . .
H4 H 0.496056 0.302708 0.340257 0.069 Uiso 1 1 calc R U . . .
C5 C 0.3435(4) 0.4640(3) 0.3428(3) 0.0707(8) Uani 1 1 d . . . . .
H5 H 0.259749 0.439647 0.283784 0.085 Uiso 1 1 calc R U . . .
C6 C 0.3429(4) 0.5956(4) 0.4124(3) 0.0774(9) Uani 1 1 d . . . . .
H6A H 0.250823 0.598071 0.474837 0.093 Uiso 1 1 calc R U . . .
H6B H 0.328654 0.670974 0.355257 0.093 Uiso 1 1 calc R U . . .
C7 C 0.5206(4) 0.5973(3) 0.4733(2) 0.0557(6) Uani 1 1 d . . . . .
H7 H 0.517847 0.635800 0.558074 0.067 Uiso 1 1 calc R U . . .

loop_
_atom_site_aniso_label
_atom_site_aniso_U_11
_atom_site_aniso_U_22
_atom_site_aniso_U_33
_atom_site_aniso_U_23
_atom_site_aniso_U_13
_atom_site_aniso_U_12
Cl1 0.0594(4) 0.0778(4) 0.0404(3) 0.0019(2) -0.0091(2) -0.0041(3)
Cl2 0.0706(5) 0.0618(3) 0.0586(3) -0.0102(3) -0.0003(3) 0.0214(3)
O1 0.0647(11) 0.0424(7) 0.0656(9) 0.0032(7) -0.0004(8) 0.0016(7)
O2 0.0696(12) 0.0803(12) 0.0564(9) 0.0158(9) 0.0077(9) -0.0259(11)
C3 0.0513(14) 0.0489(10) 0.0361(9) 0.0032(8) 0.0063(9) -0.0088(10)
C1 0.0523(13) 0.0466(11) 0.0387(9) 0.0036(9) -0.0036(9) -0.0109(10)
C2 0.0469(12) 0.0448(11) 0.0343(8) 0.0025(8) 0.0008(8) -0.0003(9)
C4 0.0619(16) 0.0592(13) 0.0523(12) -0.0068(11) 0.0059(11) -0.0208(12)
C5 0.0450(15) 0.106(2) 0.0608(15) -0.0045(15) -0.0005(11) -0.0138(15)
C6 0.0500(17) 0.098(2) 0.0841(19) -0.0040(18) 0.0074(14) 0.0148(16)
C7 0.0550(15) 0.0597(14) 0.0524(12) -0.0106(11) 0.0083(11) 0.0034(11)

loop_
_atom_type_symbol
_atom_type_description
_atom_type_scat_dispersion_real
_atom_type_scat_dispersion_imag
_atom_type_scat_source
C C 0.0137 0.0067 'International Tables Vol C Tables 4.2.6.8 and 6.1.1.4'
H H 0.0000 0.0000 'International Tables Vol C Tables 4.2.6.8 and 6.1.1.4'
Cl Cl 0.3281 0.5435 'International Tables Vol C Tables 4.2.6.8 and 6.1.1.4'
O O 0.0389 0.0241 'International Tables Vol C Tables 4.2.6.8 and 6.1.1.4'

loop_
_geom_angle_atom_site_label_1
_geom_angle_atom_site_label_2
_geom_angle_atom_site_label_3
_geom_angle
_geom_angle_site_symmetry_1
_geom_angle_site_symmetry_3
_geom_angle_publ_flag
C1 O1 C7 112.79(17) . . ?
C4 C3 C2 116.46(18) . . ?
C4 C3 C7 101.8(2) . . ?
C2 C3 C7 102.51(18) . . ?
C4 C3 H3 111.7 . . ?
C2 C3 H3 111.7 . . ?
C7 C3 H3 111.7 . . ?
O2 C1 O1 123.7(2) . . ?
O2 C1 C2 127.4(2) . . ?
O1 C1 C2 108.80(18) . . ?
C3 C2 C1 104.18(18) . . ?
C3 C2 Cl2 116.26(16) . . ?
C1 C2 Cl2 111.28(14) . . ?
C3 C2 Cl1 110.18(13) . . ?
C1 C2 Cl1 104.48(15) . . ?
Cl2 C2 Cl1 109.72(12) . . ?
C5 C4 C3 112.6(2) . . ?
C5 C4 H4 123.7 . . ?
C3 C4 H4 123.7 . . ?
C4 C5 C6 112.3(3) . . ?
C4 C5 H5 123.8 . . ?
C6 C5 H5 123.8 . . ?
C5 C6 C7 102.6(2) . . ?
C5 C6 H6A 111.2 . . ?
C7 C6 H6A 111.2 . . ?
C5 C6 H6B 111.2 . . ?
C7 C6 H6B 111.2 . . ?
H6A C6 H6B 109.2 . . ?
O1 C7 C6 107.9(2) . . ?
O1 C7 C3 104.38(18) . . ?
C6 C7 C3 107.0(2) . . ?
O1 C7 H7 112.4 . . ?
C6 C7 H7 112.4 . . ?
C3 C7 H7 112.4 . . ?

loop_
_geom_bond_atom_site_label_1
_geom_bond_atom_site_label_2
_geom_bond_distance
_geom_bond_site_symmetry_2
_geom_bond_publ_flag
Cl1 C2 1.799(2) . ?
Cl2 C2 1.753(2) . ?
O1 C1 1.324(3) . ?
O1 C7 1.467(3) . ?
O2 C1 1.192(3) . ?
C3 C4 1.497(3) . ?
C3 C2 1.517(3) . ?
C3 C7 1.543(3) . ?
C3 H3 0.9800 . ?
C1 C2 1.529(3) . ?
C4 C5 1.309(4) . ?
C4 H4 0.9300 . ?
C5 C6 1.502(5) . ?
C5 H5 0.9300 . ?
C6 C7 1.509(4) . ?
C6 H6A 0.9700 . ?
C6 H6B 0.9700 . ?
C7 H7 0.9800 . ?

loop_
_geom_torsion_atom_site_label_1
_geom_torsion_atom_site_label_2
_geom_torsion_atom_site_label_3
_geom_torsion_atom_site_label_4
_geom_torsion
_geom_torsion_site_symmetry_1
_geom_torsion_site_symmetry_2
_geom_torsion_site_symmetry_3
_geom_torsion_site_symmetry_4
_geom_torsion_publ_flag
C7 O1 C1 O2 179.3(2) . . . . ?
C7 O1 C1 C2 -2.3(2) . . . . ?
C4 C3 C2 C1 84.2(2) . . . . ?
C7 C3 C2 C1 -26.0(2) . . . . ?
C4 C3 C2 Cl2 -38.7(2) . . . . ?
C7 C3 C2 Cl2 -148.80(15) . . . . ?
C4 C3 C2 Cl1 -164.26(17) . . . . ?
C7 C3 C2 Cl1 85.59(17) . . . . ?
O2 C1 C2 C3 -163.0(2) . . . . ?
O1 C1 C2 C3 18.6(2) . . . . ?
O2 C1 C2 Cl2 -37.0(3) . . . . ?
O1 C1 C2 Cl2 144.66(16) . . . . ?
O2 C1 C2 Cl1 81.4(2) . . . . ?
O1 C1 C2 Cl1 -97.01(18) . . . . ?
C2 C3 C4 C5 -122.3(2) . . . . ?
C7 C3 C4 C5 -11.8(3) . . . . ?
C3 C4 C5 C6 0.4(3) . . . . ?
C4 C5 C6 C7 11.4(3) . . . . ?
C1 O1 C7 C6 -128.3(2) . . . . ?
C1 O1 C7 C3 -14.7(3) . . . . ?
C5 C6 C7 O1 93.7(3) . . . . ?
C5 C6 C7 C3 -18.1(3) . . . . ?
C4 C3 C7 O1 -95.9(2) . . . . ?
C2 C3 C7 O1 24.9(2) . . . . ?
C4 C3 C7 C6 18.3(3) . . . . ?
C2 C3 C7 C6 139.1(2) . . . . ?
